data_7229682
loop_
_publ_author_name
'Chen, Xin'
'Yao, Zhi-Yuan'
'Xue, Chen'
'Yang, Zhu-Xi'
'Liu, Jian-Lan'
'Ren, Xiao-Ming'

_publ_section_title
;
 Novel isomorphism of two hexagonal non-centrosymmetric hybrid crystals of
 M(en)3Ag2I4 (M = transition metal Mn2+ or main-group metal Mg2+; en =
 ethylenediamine)
;
_journal_issue 3
_journal_name_full CrystEngComm
_journal_page_first 356
_journal_paper_doi 10.1039/C7CE02005H
_journal_volume 20
_journal_year 2018
_chemical_formula_sum 'C6 H24 Ag2 I4 Mn N6'
_chemical_formula_weight 958.59
_space_group_crystal_system hexagonal
_space_group_IT_number 182
_space_group_name_Hall 'P 6c 2c'
_space_group_name_H-M_alt 'P 63 2 2'
_symmetry_space_group_name_Hall 'P 6c 2c'
_symmetry_space_group_name_H-M 'P 63 2 2'
_atom_sites_solution_hydrogens geom
_audit_creation_method SHELXL-2014/7
_audit_update_record
;
2017-12-07 deposited with the CCDC.
2017-12-08 downloaded from the CCDC.
;
_cell_angle_alpha 90
_cell_angle_beta 90
_cell_angle_gamma 120
_cell_formula_units_Z 2
_cell_length_a 9.1366(3)
_cell_length_b 9.1366(3)
_cell_length_c 14.4247(11)
_cell_measurement_reflns_used 9889
_cell_measurement_temperature 295(2)
_cell_measurement_theta_max 27.5017
_cell_measurement_theta_min 2.9364
_cell_volume 1042.81(9)
_computing_cell_refinement 'Bruker SAINT'
_computing_data_collection 'Bruker APEX2'
_computing_data_reduction 'Bruker SAINT'
_computing_molecular_graphics 'Bruker SHELXTL'
_computing_publication_material 'Bruker SHELXTL'
_computing_structure_refinement 'SHELXL-2014/7 (Sheldrick, 2014)'
_computing_structure_solution 'SHELXS-97 (Sheldrick 2008)'
_diffrn_ambient_temperature 295(2)
_diffrn_measured_fraction_theta_full 0.993
_diffrn_measured_fraction_theta_max 0.994
_diffrn_measurement_device_type 'Bruker APEX-II CCD'
_diffrn_measurement_method '\f and \w scans'
_diffrn_radiation_type MoK\a
_diffrn_radiation_wavelength 0.71073
_diffrn_reflns_av_R_equivalents 0.0254
_diffrn_reflns_av_unetI/netI 0.0097
_diffrn_reflns_Laue_measured_fraction_full 0.993
_diffrn_reflns_Laue_measured_fraction_max 0.994
_diffrn_reflns_limit_h_max 11
_diffrn_reflns_limit_h_min -11
_diffrn_reflns_limit_k_max 11
_diffrn_reflns_limit_k_min -11
_diffrn_reflns_limit_l_max 18
_diffrn_reflns_limit_l_min -18
_diffrn_reflns_number 14014
_diffrn_reflns_point_group_measured_fraction_full 0.995
_diffrn_reflns_point_group_measured_fraction_max 0.996
_diffrn_reflns_theta_full 25.242
_diffrn_reflns_theta_max 27.536
_diffrn_reflns_theta_min 2.936
_exptl_absorpt_coefficient_mu 8.374
_exptl_absorpt_correction_T_max 0.442
_exptl_absorpt_correction_T_min 0.236
_exptl_absorpt_correction_type multi-scan
_exptl_absorpt_process_details sadabs
_exptl_crystal_colour 'dark brown'
_exptl_crystal_density_diffrn 3.053
_exptl_crystal_description 'hexagonal prism'
_exptl_crystal_F_000 866
_exptl_crystal_size_max 0.200
_exptl_crystal_size_mid 0.100
_exptl_crystal_size_min 0.100
_refine_diff_density_max 0.710
_refine_diff_density_min -0.724
_refine_diff_density_rms 0.073
_refine_ls_abs_structure_details
;
 Refined as an inversion twin.
;
_refine_ls_abs_structure_Flack 0.03(8)
_refine_ls_extinction_coef 0.0140(6)
_refine_ls_extinction_expression Fc^*^=kFc[1+0.001xFc^2^\l^3^/sin(2\q)]^-1/4^
_refine_ls_extinction_method 'SHELXL-2014/7 (Sheldrick 2014'
_refine_ls_goodness_of_fit_ref 1.199
_refine_ls_hydrogen_treatment constr
_refine_ls_matrix_type full
_refine_ls_number_parameters 33
_refine_ls_number_reflns 813
_refine_ls_number_restraints 0
_refine_ls_restrained_S_all 1.199
_refine_ls_R_factor_all 0.0186
_refine_ls_R_factor_gt 0.0181
_refine_ls_shift/su_max 0.000
_refine_ls_shift/su_mean 0.000
_refine_ls_structure_factor_coef Fsqd
_refine_ls_weighting_details 'w=1/[\s^2^(Fo^2^)+(0.0102P)^2^+1.9402P] where P=(Fo^2^+2Fc^2^)/3'
_refine_ls_weighting_scheme calc
_refine_ls_wR_factor_gt 0.0386
_refine_ls_wR_factor_ref 0.0388
_reflns_Friedel_coverage 0.520
_reflns_Friedel_fraction_full 1.000
_reflns_Friedel_fraction_max 1.000
_reflns_number_gt 803
_reflns_number_total 813
_reflns_threshold_expression 'I > 2\s(I)'
_cod_data_source_file c7ce02005h2.cif
_cod_data_source_block 11
_cod_depositor_comments 'Adding full bibliography for 7229682--7229683.cif.'
_cod_original_cell_volume 1042.81(10)
_cod_database_code 7229682
_shelx_shelxl_version_number 2014/7
_shelx_space_group_comment
;
The symmetry employed for this shelxl refinement is uniquely defined
by the following loop, which should always be used as a source of
symmetry information in preference to the above space-group names.
They are only intended as comments.
;
_shelx_estimated_absorpt_t_min 0.285
_shelx_estimated_absorpt_t_max 0.488

loop_
_space_group_symop_operation_xyz
'x, y, z'
'x-y, x, z+1/2'
'-y, x-y, z'
'-x, -y, z+1/2'
'-x+y, -x, z'
'y, -x+y, z+1/2'
'-y, -x, -z+1/2'
'x-y, -y, -z'
'x, x-y, -z+1/2'
'y, x, -z'
'-x+y, y, -z+1/2'
'-x, -x+y, -z'

loop_
_atom_site_label
_atom_site_type_symbol
_atom_site_fract_x
_atom_site_fract_y
_atom_site_fract_z
_atom_site_U_iso_or_equiv
_atom_site_adp_type
_atom_site_occupancy
_atom_site_site_symmetry_order
_atom_site_calc_flag
_atom_site_refinement_flags_posn
_atom_site_refinement_flags_adp
_atom_site_refinement_flags_occupancy
Mn1 Mn 1.0000 1.0000 0.7500 0.0254(3) Uani 1 6 d S T P
Ag1 Ag 0.3333 0.6667 0.94912(5) 0.0500(2) Uani 1 3 d S T P
I1 I 0.59155(5) 0.59155(5) 1.0000 0.03665(16) Uani 1 2 d S T P
I2 I 0.3333 0.6667 0.7500 0.03142(19) Uani 1 6 d S T P
C1 C 0.8832(7) 0.6245(6) 0.7765(4) 0.0349(11) Uani 1 1 d . . .
H1A H 0.8382 0.5249 0.8156 0.042 Uiso 1 1 calc R U .
H1B H 0.9624 0.6202 0.7333 0.042 Uiso 1 1 calc R U .
N1 N 0.9715(5) 0.7770(5) 0.8341(3) 0.0318(9) Uani 1 1 d . . .
H1C H 1.0727 0.7937 0.8504 0.038 Uiso 1 1 calc R U .
H1D H 0.9124 0.7652 0.8854 0.038 Uiso 1 1 calc R U .

loop_
_atom_site_aniso_label
_atom_site_aniso_U_11
_atom_site_aniso_U_22
_atom_site_aniso_U_33
_atom_site_aniso_U_23
_atom_site_aniso_U_13
_atom_site_aniso_U_12
Mn1 0.0216(4) 0.0216(4) 0.0330(7) 0.000 0.000 0.01078(19)
Ag1 0.0498(3) 0.0498(3) 0.0504(4) 0.000 0.000 0.02489(15)
I1 0.0417(2) 0.0417(2) 0.0349(2) 0.00206(12) -0.00206(12) 0.0270(2)
I2 0.0339(2) 0.0339(2) 0.0264(3) 0.000 0.000 0.01697(12)
C1 0.038(3) 0.026(2) 0.044(3) 0.0038(19) 0.002(2) 0.019(2)
N1 0.027(2) 0.0276(19) 0.038(2) 0.0033(16) -0.0033(16) 0.0108(18)

loop_
_atom_type_symbol
_atom_type_description
_atom_type_scat_dispersion_real
_atom_type_scat_dispersion_imag
_atom_type_scat_source
C C 0.0033 0.0016 'International Tables Vol C Tables 4.2.6.8 and 6.1.1.4'
H H 0.0000 0.0000 'International Tables Vol C Tables 4.2.6.8 and 6.1.1.4'
Ag Ag -0.8971 1.1015 'International Tables Vol C Tables 4.2.6.8 and 6.1.1.4'
I I -0.4742 1.8119 'International Tables Vol C Tables 4.2.6.8 and 6.1.1.4'
Mn Mn 0.3368 0.7283 'International Tables Vol C Tables 4.2.6.8 and 6.1.1.4'
N N 0.0061 0.0033 'International Tables Vol C Tables 4.2.6.8 and 6.1.1.4'

loop_
_geom_angle_atom_site_label_1
_geom_angle_atom_site_label_2
_geom_angle_atom_site_label_3
_geom_angle
_geom_angle_site_symmetry_1
_geom_angle_site_symmetry_3
N1 Mn1 N1 78.1(2) . 11_656
N1 Mn1 N1 94.14(14) . 3_765
N1 Mn1 N1 168.6(2) 11_656 3_765
N1 Mn1 N1 94.14(14) . 5_675
N1 Mn1 N1 94.7(2) 11_656 5_675
N1 Mn1 N1 94.14(14) 3_765 5_675
N1 Mn1 N1 168.6(2) . 9_566
N1 Mn1 N1 94.14(14) 11_656 9_566
N1 Mn1 N1 94.7(2) 3_765 9_566
N1 Mn1 N1 78.1(2) 5_675 9_566
N1 Mn1 N1 94.7(2) . 7_776
N1 Mn1 N1 94.14(14) 11_656 7_776
N1 Mn1 N1 78.1(2) 3_765 7_776
N1 Mn1 N1 168.6(2) 5_675 7_776
N1 Mn1 N1 94.14(14) 9_566 7_776
I1 Ag1 I1 113.666(12) 3_665 5_565
I1 Ag1 I1 113.666(12) 3_665 .
I1 Ag1 I1 113.666(12) 5_565 .
I1 Ag1 I2 104.855(15) 3_665 .
I1 Ag1 I2 104.855(15) 5_565 .
I1 Ag1 I2 104.855(15) . .
Ag1 I1 Ag1 146.020(17) 8_667 .
Ag1 I2 Ag1 180.0 7_666 .
N1 C1 C1 110.6(3) . 11_656
N1 C1 H1A 109.5 . .
C1 C1 H1A 109.5 11_656 .
N1 C1 H1B 109.5 . .
C1 C1 H1B 109.5 11_656 .
H1A C1 H1B 108.1 . .
C1 N1 Mn1 108.1(3) . .
C1 N1 H1C 110.1 . .
Mn1 N1 H1C 110.1 . .
C1 N1 H1D 110.1 . .
Mn1 N1 H1D 110.1 . .
H1C N1 H1D 108.4 . .

loop_
_geom_bond_atom_site_label_1
_geom_bond_atom_site_label_2
_geom_bond_distance
_geom_bond_site_symmetry_2
Mn1 N1 2.272(4) .
Mn1 N1 2.272(4) 11_656
Mn1 N1 2.272(4) 3_765
Mn1 N1 2.272(4) 5_675
Mn1 N1 2.272(4) 9_566
Mn1 N1 2.272(4) 7_776
Ag1 I1 2.8627(3) 3_665
Ag1 I1 2.8627(3) 5_565
Ag1 I1 2.8627(3) .
Ag1 I2 2.8723(8) .
I1 Ag1 2.8626(2) 8_667
I2 Ag1 2.8722(8) 7_666
C1 N1 1.469(6) .
C1 C1 1.505(10) 11_656
C1 H1A 0.9700 .
C1 H1B 0.9700 .
N1 H1C 0.8900 .
N1 H1D 0.8900 .

loop_
_geom_torsion_atom_site_label_1
_geom_torsion_atom_site_label_2
_geom_torsion_atom_site_label_3
_geom_torsion_atom_site_label_4
_geom_torsion
_geom_torsion_site_symmetry_1
C1 C1 N1 Mn1 -41.3(6) 11_656
